data_9000868
loop_
_publ_author_name
'Viswanathan, K.'
'Kielhorn, H. M.'

_publ_section_title
;
 Al,Si distribution in a ternary (Ba,K,Na)-feldspar as determined by crystal
 structure refinement
 Celsian-rich
 Locality: Yugoslavia
;
_journal_name_full 'American Mineralogist'
_journal_page_first 122
_journal_page_last 124
_journal_volume 68
_journal_year 1983
_chemical_formula_sum 'Al1.41 Ba0.4 K0.47 Na0.13 O8 Si2.59'
_chemical_name_mineral Hyalophane
_space_group_IT_number 12
_symmetry_space_group_name_Hall '-C 2y'
_symmetry_space_group_name_H-M 'C 1 2/m 1'
_cell_angle_alpha 90
_cell_angle_beta 115.68
_cell_angle_gamma 90
_cell_formula_units_Z 4
_cell_length_a 8.544
_cell_length_b 13.030
_cell_length_c 7.195
_cell_volume 721.890
_exptl_crystal_density_diffrn 2.899
_cod_original_formula_sum '(Al1.41 Si2.59) (Ba.4 K.47 Na.13) O8'
_cod_database_code 9000868

loop_
_symmetry_equiv_pos_as_xyz
x,y,z
1/2+x,1/2+y,z
x,-y,z
1/2+x,1/2-y,z
-x,y,-z
1/2-x,1/2+y,-z
-x,-y,-z
1/2-x,1/2-y,-z

loop_
_atom_site_aniso_label
_atom_site_aniso_U_11
_atom_site_aniso_U_22
_atom_site_aniso_U_33
_atom_site_aniso_U_12
_atom_site_aniso_U_13
_atom_site_aniso_U_23
Al1 0.00390 0.00110 0.00290 -0.00040 0.00240 -0.00020
Si1 0.00390 0.00110 0.00290 -0.00040 0.00240 -0.00020
Al2 0.00350 0.00080 0.00360 -0.00010 0.00210 0.00000
Si2 0.00350 0.00080 0.00360 -0.00010 0.00210 0.00000
Ba 0.00480 0.00240 0.00840 0.00000 0.00270 0.00000
K 0.00480 0.00240 0.00840 0.00000 0.00270 0.00000
Na 0.00480 0.00240 0.00840 0.00000 0.00270 0.00000
Oa1 0.00780 0.00170 0.00640 0.00000 0.00480 0.00000
Oa2 0.00610 0.00080 0.00880 0.00000 0.00220 0.00000
Ob 0.00690 0.00260 0.00910 -0.00070 0.00530 0.00020
Oc 0.00640 0.00150 0.00880 -0.00050 0.00410 -0.00040
Od 0.00390 0.00110 0.00290 -0.00040 0.00240 -0.00020

loop_
_atom_site_label
_atom_site_fract_x
_atom_site_fract_y
_atom_site_fract_z
_atom_site_occupancy
_atom_site_type_symbol
_atom_site_attached_hydrogens
Al1 0.00890 0.18350 0.22420 0.43700 Al 0
Si1 0.00890 0.18350 0.22420 0.56300 Si 0
Al2 0.70500 0.11790 0.34540 0.26800 Al 0
Si2 0.70500 0.11790 0.34540 0.73200 Si 0
Ba 0.28280 0.00000 0.13310 0.40000 Ba 0
K 0.28280 0.00000 0.13310 0.47000 K 0
Na 0.28280 0.00000 0.13310 0.13000 Na 0
Oa1 0.00000 0.14280 0.00000 1.00000 O 0
Oa2 0.62640 0.00000 0.28670 1.00000 O 0
Ob 0.82730 0.14150 0.22740 1.00000 O 0
Oc 0.03030 0.31040 0.25580 1.00000 O 0
Od 0.18420 0.12610 0.40300 1.00000 O 0

loop_
_cod_changelog_entry_id
_cod_changelog_entry_author
_cod_changelog_entry_date
_cod_changelog_entry_text
1
;cod-tools version 3.8.0
Id: cif_guess_AMCSD_atom_types 9581 2023-05-17 12:35:41Z saulius
;
2023-05-18T08:39:25+03:00
;Derived atom types and hydrogen counts
from atom names that follow the AMCSD naming convention
(Wat == water, O-H == hydroxyl).
;

loop_
_cod_related_entry_id
_cod_related_entry_database
_cod_related_entry_code
1 AMCSD 0019651
2 AMCSD 0000887

loop_
_[local]_alternative_name_id
_[local]_alternative_name_type
_[local]_alternative_name_source
_[local]_alternative_name_source_id
_[local]_alternative_name_value
1 mineral AMCSD 0019651 "Orthoclase"
2 mineral AMCSD 0000887 "Hyalophane"

_database_code_amcsd 0019651
